data_7227425
loop_
_publ_author_name
'Yao, Binling'
'Gu, Bin'
'Su, Meihui'
'Li, Guoliang'
'Ma, Yue'
'Li, Licun'
'Wang, Qinglun'
'Cheng, Peng'
'Zhang, Xuan'

_publ_section_title
;
 Single-molecule magnet behavior in a mononuclear dysprosium(iii) complex
 with 1-methylimidazole
;
_journal_issue 5
_journal_name_full 'RSC Adv.'
_journal_page_first 2766
_journal_paper_doi 10.1039/C6RA25038F
_journal_volume 7
_journal_year 2017
_chemical_formula_moiety 'C23 H15 Dy F18 N4 O6'
_chemical_formula_sum 'C23 H15 Dy F18 N4 O6'
_chemical_formula_weight 947.89
_space_group_crystal_system monoclinic
_space_group_IT_number 15
_space_group_name_Hall '-C 2yc'
_space_group_name_H-M_alt 'C 1 2/c 1'
_symmetry_space_group_name_Hall '-C 2yc'
_symmetry_space_group_name_H-M 'C 1 2/c 1'
_atom_sites_solution_hydrogens geom
_atom_sites_solution_primary direct
_audit_creation_date 2016-11-09
_audit_creation_method
;
Olex2 1.2
(compiled 2016.09.09 svn.r3337 for OlexSys, GUI svn.r5227)
;
_audit_update_record
;
2016-11-09 deposited with the CCDC.
2016-12-21 downloaded from the CCDC.
;
_cell_angle_alpha 90
_cell_angle_beta 113.88(3)
_cell_angle_gamma 90
_cell_formula_units_Z 4
_cell_length_a 20.103(4)
_cell_length_b 10.649(2)
_cell_length_c 18.062(4)
_cell_measurement_reflns_used 5549
_cell_measurement_temperature 113.1500
_cell_measurement_theta_max 27.9064
_cell_measurement_theta_min 2.2102
_cell_volume 3535.7(15)
_computing_cell_refinement 'CrystalClear (Rigaku Inc., 2008)'
_computing_data_collection 'CrystalClear (Rigaku Inc., 2008)'
_computing_data_reduction 'CrystalClear (Rigaku Inc., 2008)'
_computing_molecular_graphics 'Olex2 (Dolomanov et al., 2009)'
_computing_publication_material 'Olex2 (Dolomanov et al., 2009)'
_computing_structure_refinement 'XL (Sheldrick, 2008)'
_computing_structure_solution
;
????
;
_diffrn_ambient_temperature 113.1500
_diffrn_detector_area_resol_mean 28.5714
_diffrn_measured_fraction_theta_full 0.998
_diffrn_measured_fraction_theta_max 0.998
_diffrn_measurement_details
;
scan:
    Number of images: 90
               Slice: -110.0000 - 70.0000
         Image width: 2.0000
            Exp time: 3.0000
       Rotation axis: Omega
               Omega: 0.0000
                 Chi: 45.0000
                 Phi: 0.0000
                 XTD: 44.9977
              2theta: -19.9451
scan:
    Number of images: 70
               Slice: -110.0000 - 30.0000
         Image width: 2.0000
            Exp time: 3.0000
       Rotation axis: Omega
               Omega: 0.0000
                 Chi: 45.0000
                 Phi: 90.0000
                 XTD: 44.9977
              2theta: -19.9451
scan:
    Number of images: 60
               Slice: -110.0000 - 10.0000
         Image width: 2.0000
            Exp time: 3.0000
       Rotation axis: Omega
               Omega: 0.0000
                 Chi: 45.0000
                 Phi: 180.0000
                 XTD: 44.9977
              2theta: -19.9451
;
_diffrn_measurement_device
;
Saturn70 (4x4 bin mode)
;
_diffrn_measurement_device_details
;
AFC10: Fixed Chi 2 circle
;
_diffrn_measurement_device_type 'Bruker P4'
_diffrn_measurement_method dtprofit.ref
_diffrn_orient_matrix_type d*Trek
_diffrn_orient_matrix_UB_11 -0.0490
_diffrn_orient_matrix_UB_12 0.0224
_diffrn_orient_matrix_UB_13 -0.0075
_diffrn_orient_matrix_UB_21 -0.0408
_diffrn_orient_matrix_UB_22 -0.0809
_diffrn_orient_matrix_UB_23 0.0247
_diffrn_orient_matrix_UB_31 -0.0227
_diffrn_orient_matrix_UB_32 0.0265
_diffrn_orient_matrix_UB_33 0.0495
_diffrn_radiation_detector CCD
_diffrn_radiation_monochromator Confocal
_diffrn_radiation_type MoK\a
_diffrn_radiation_wavelength 0.71073
_diffrn_reflns_av_R_equivalents 0.0705
_diffrn_reflns_av_unetI/netI 0.0540
_diffrn_reflns_Laue_measured_fraction_full 0.998
_diffrn_reflns_Laue_measured_fraction_max 0.998
_diffrn_reflns_limit_h_max 22
_diffrn_reflns_limit_h_min -23
_diffrn_reflns_limit_k_max 12
_diffrn_reflns_limit_k_min -12
_diffrn_reflns_limit_l_max 21
_diffrn_reflns_limit_l_min -21
_diffrn_reflns_number 14331
_diffrn_reflns_point_group_measured_fraction_full 0.998
_diffrn_reflns_point_group_measured_fraction_max 0.998
_diffrn_reflns_theta_full 25.100
_diffrn_reflns_theta_max 25.099
_diffrn_reflns_theta_min 2.210
_diffrn_source 'Rotating Anode'
_diffrn_source_current 16.0000
_diffrn_source_power 0.8000
_diffrn_source_voltage 50.0000
_exptl_absorpt_coefficient_mu 2.248
_exptl_absorpt_correction_T_max 1.0000
_exptl_absorpt_correction_T_min 0.5190
_exptl_absorpt_correction_type multi-scan
_exptl_absorpt_process_details sadabs
_exptl_crystal_colour Colorless
_exptl_crystal_density_diffrn 1.781
_exptl_crystal_description Prism
_exptl_crystal_F_000 1828
_exptl_crystal_size_max 0.2
_exptl_crystal_size_mid 0.2
_exptl_crystal_size_min 0.16
_refine_diff_density_max 2.098
_refine_diff_density_min -0.944
_refine_diff_density_rms 0.102
_refine_ls_extinction_coef 0.0041(3)
_refine_ls_extinction_expression Fc^*^=kFc[1+0.001xFc^2^\l^3^/sin(2\q)]^-1/4^
_refine_ls_extinction_method 'SHELXL-2014/7 (Sheldrick 2014'
_refine_ls_goodness_of_fit_ref 1.014
_refine_ls_hydrogen_treatment constr
_refine_ls_matrix_type full
_refine_ls_number_parameters 322
_refine_ls_number_reflns 3147
_refine_ls_number_restraints 151
_refine_ls_restrained_S_all 1.095
_refine_ls_R_factor_all 0.0500
_refine_ls_R_factor_gt 0.0434
_refine_ls_shift/su_max 0.000
_refine_ls_shift/su_mean 0.000
_refine_ls_structure_factor_coef Fsqd
_refine_ls_weighting_details 'w=1/[\s^2^(Fo^2^)+(0.0604P)^2^] where P=(Fo^2^+2Fc^2^)/3'
_refine_ls_weighting_scheme calc
_refine_ls_wR_factor_gt 0.0987
_refine_ls_wR_factor_ref 0.1032
_reflns_Friedel_coverage 0.000
_reflns_number_gt 2705
_reflns_number_total 3151
_reflns_threshold_expression 'I > 2\s(I)'
_cod_data_source_file c6ra25038f2.cif
_cod_data_source_block r101025c
_cod_depositor_comments
;
The following automatic conversions were performed:

'_exptl_absorpt_correction_type' value 'Multi-scan' changed to
'multi-scan' according to
/usr/data/users/saulius/crontab/automatic-downloads/rss-feeds/RSC/lib/dictionaries/cif_core.dic
dictionary named 'cif_core.dic' version 2.4.2 from 2011-04-26.

Automatic conversion script
Id: cif_fix_values 4268 2015-11-12 08:31:59Z antanas 
;
_cod_database_code 7227425
_shelx_space_group_comment
;
The symmetry employed for this shelxl refinement is uniquely defined
by the following loop, which should always be used as a source of
symmetry information in preference to the above space-group names.
They are only intended as comments.
;
_shelx_estimated_absorpt_t_max 0.715
_shelx_estimated_absorpt_t_min 0.662
_diffrn_number_total 4438
_olex2_refinement_description
;
1. Fixed Uiso
 At 1.2 times of:
  All C(H) groups
 At 1.5 times of:
  All C(H,H,H) groups
2. Restrained distances
 F7-F8 = F7-F9 = F8-F9 = F7'-F8' = F8'-F9' = F7'-F9'
 2.13 with sigma of 0.01
 C6-F7 = C6-F8 = C6-F9 = C6-F7' = C6-F8' = C6-F9'
 1.34 with sigma of 0.01
 F4-F5 = F4-F6 = F5-F6 = F4'-F5' = F4'-F6' = F5'-F6'
 2.13 with sigma of 0.01
 C5-F4 = C5-F5 = C5-F6 = C5-F4' = C5-F5' = C5-F6'
 1.34 with sigma of 0.01
 F1-F2 = F1-F3 = F2-F3 = F1'-F2' = F1'-F3' = F2'-F3'
 2.13 with sigma of 0.01
 C1-F1 = C1-F2 = C1-F3 = C1-F1' = C1-F2' = C1-F3'
 1.34 with sigma of 0.01
3. Rigid bond restraints
 C4, C5
 with sigma for 1-2 distances of 0.02 and sigma for 1-3 distances of 0.02
4. Uiso/Uaniso restraints and constraints
Uanis(F1) \\sim Ueq, Uanis(F2) \\sim Ueq, Uanis(F3) \\sim Ueq, Uanis(F1') \\sim
Ueq, Uanis(F2') \\sim Ueq, Uanis(F3') \\sim Ueq: with sigma of 0.01 and sigma
for terminal atoms of 0.02
Uanis(F4) \\sim Ueq, Uanis(F5) \\sim Ueq, Uanis(F6) \\sim Ueq, Uanis(F4') \\sim
Ueq, Uanis(F5') \\sim Ueq, Uanis(F6') \\sim Ueq: with sigma of 0.01 and sigma
for terminal atoms of 0.02
Uanis(F7) \\sim Ueq, Uanis(F8) \\sim Ueq, Uanis(F9) \\sim Ueq, Uanis(F7') \\sim
Ueq, Uanis(F8') \\sim Ueq, Uanis(F9') \\sim Ueq: with sigma of 0.01 and sigma
for terminal atoms of 0.02
Uanis(C5) \\sim Ueq: with sigma of 0.01 and sigma for terminal atoms of 0.02
5. Others
 Sof(F1')=Sof(F2')=Sof(F3')=1-FVAR(1)
 Sof(F1)=Sof(F2)=Sof(F3)=FVAR(1)
 Sof(F4')=Sof(F5')=Sof(F6')=1-FVAR(2)
 Sof(F4)=Sof(F5)=Sof(F6)=FVAR(2)
 Sof(F7')=Sof(F8')=Sof(F9')=1-FVAR(3)
 Sof(F7)=Sof(F8)=Sof(F9)=FVAR(3)
6.a Aromatic/amide H refined with riding coordinates:
 C3(H3), C8(H8), C9(H9), C10(H10), C11(H11)
6.b Idealised Me refined as rotating group:
 C12(H12A,H12B,H12C)
;
_shelx_shelxl_version_number 2014/7
_olex2_submission_special_instructions 'No special instructions were received'

loop_
_space_group_symop_operation_xyz
'x, y, z'
'-x, y, -z+1/2'
'x+1/2, y+1/2, z'
'-x+1/2, y+1/2, -z+1/2'
'-x, -y, -z'
'x, -y, z-1/2'
'-x+1/2, -y+1/2, -z'
'x+1/2, -y+1/2, z-1/2'

loop_
_atom_site_label
_atom_site_type_symbol
_atom_site_fract_x
_atom_site_fract_y
_atom_site_fract_z
_atom_site_U_iso_or_equiv
_atom_site_adp_type
_atom_site_occupancy
_atom_site_site_symmetry_order
_atom_site_calc_flag
_atom_site_refinement_flags_posn
_atom_site_refinement_flags_adp
_atom_site_refinement_flags_occupancy
_atom_site_disorder_assembly
_atom_site_disorder_group
C1 C 0.1633(4) 0.7762(7) 0.3575(5) 0.121(3) Uani 1 1 d D . . . .
C2 C 0.1427(3) 0.6405(6) 0.3359(3) 0.0765(17) Uani 1 1 d . . . . .
C3 C 0.1961(4) 0.5549(8) 0.3446(6) 0.100(3) Uani 1 1 d . . . . .
H3 H 0.2435 0.5827 0.3582 0.120 Uiso 1 1 calc R . . . .
C4 C 0.1816(4) 0.4309(9) 0.3340(5) 0.096(3) Uani 1 1 d . U . . .
C5 C 0.2438(5) 0.3385(9) 0.3514(5) 0.148(4) Uani 1 1 d D U . . .
C6 C -0.0089(5) 0.0796(6) 0.3824(4) 0.121(3) Uani 1 1 d D . . . .
C7 C -0.0036(4) 0.1574(5) 0.3150(3) 0.0767(16) Uani 1 1 d . . . . .
C8 C 0.0000 0.0949(8) 0.2500 0.092(3) Uani 1 2 d S T P . .
H8 H 0.0000 0.0076 0.2500 0.110 Uiso 1 2 calc RS T P . .
C9 C 0.0750(3) 0.4637(6) 0.1094(3) 0.0682(15) Uani 1 1 d . . . . .
H9 H 0.0838 0.3777 0.1142 0.082 Uiso 1 1 calc R . . . .
C10 C 0.0389(3) 0.6473(5) 0.1212(4) 0.0737(15) Uani 1 1 d . . . . .
H10 H 0.0175 0.7139 0.1368 0.088 Uiso 1 1 calc R . . . .
C11 C 0.0732(3) 0.6557(7) 0.0713(4) 0.0785(17) Uani 1 1 d . . . . .
H11 H 0.0797 0.7280 0.0462 0.094 Uiso 1 1 calc R . . . .
C12 C 0.1376(4) 0.5026(9) 0.0176(4) 0.103(2) Uani 1 1 d . . . . .
H12A H 0.1874 0.5280 0.0457 0.155 Uiso 1 1 calc GR . . . .
H12B H 0.1172 0.5425 -0.0345 0.155 Uiso 1 1 calc GR . . . .
H12C H 0.1353 0.4131 0.0107 0.155 Uiso 1 1 calc GR . . . .
Dy1 Dy 0.0000 0.44794(3) 0.2500 0.05207(19) Uani 1 2 d S T P . .
F1 F 0.1257(5) 0.8529(6) 0.2989(5) 0.156(4) Uani 0.835(14) 1 d D U . A 1
F2 F 0.2333(3) 0.7964(8) 0.3739(8) 0.188(5) Uani 0.835(14) 1 d D U . A 1
F3 F 0.1532(7) 0.8081(8) 0.4227(6) 0.181(4) Uani 0.835(14) 1 d D U . A 1
F4 F 0.3052(5) 0.3938(10) 0.3567(12) 0.193(6) Uani 0.696(18) 1 d D U . B 1
F5 F 0.2284(6) 0.2516(15) 0.2940(9) 0.209(7) Uani 0.696(18) 1 d D U . B 1
F6 F 0.2578(8) 0.2800(17) 0.4206(9) 0.211(7) Uani 0.696(18) 1 d D U . B 1
F7 F -0.0288(7) -0.0394(5) 0.3651(5) 0.128(4) Uani 0.793(17) 1 d D U . C 1
F8 F 0.0567(5) 0.0786(8) 0.4462(5) 0.157(4) Uani 0.793(17) 1 d D U . C 1
F9 F -0.0530(6) 0.1277(7) 0.4131(6) 0.157(4) Uani 0.793(17) 1 d D U . C 1
F1' F 0.1080(10) 0.850(2) 0.355(2) 0.105(11) Uani 0.165(14) 1 d D U . A 2
F2' F 0.191(2) 0.833(3) 0.310(2) 0.162(17) Uani 0.165(14) 1 d D U . A 2
F3' F 0.2138(17) 0.788(3) 0.4328(11) 0.125(13) Uani 0.165(14) 1 d D U . A 2
F4' F 0.266(2) 0.340(3) 0.2920(16) 0.217(15) Uani 0.304(18) 1 d D U . B 2
F5' F 0.2279(11) 0.2208(13) 0.361(2) 0.171(12) Uani 0.304(18) 1 d D U . B 2
F6' F 0.2992(12) 0.374(2) 0.4190(15) 0.177(12) Uani 0.304(18) 1 d D U . B 2
F7' F 0.0184(16) -0.0350(14) 0.3837(18) 0.102(10) Uani 0.207(17) 1 d D U . C 2
F8' F 0.0160(18) 0.123(2) 0.4551(9) 0.116(10) Uani 0.207(17) 1 d D U . C 2
F9' F -0.0812(6) 0.064(3) 0.3576(18) 0.158(15) Uani 0.207(17) 1 d D U . C 2
N1 N 0.0402(3) 0.5240(4) 0.1458(3) 0.0620(11) Uani 1 1 d . . . . .
N2 N 0.0963(2) 0.5395(5) 0.0647(3) 0.0678(13) Uani 1 1 d . . . . .
O1 O 0.07609(19) 0.6199(3) 0.3120(2) 0.0652(9) Uani 1 1 d . . . . .
O2 O 0.1208(2) 0.3775(4) 0.3104(3) 0.0800(11) Uani 1 1 d . . . . .
O3 O -0.0026(2) 0.2720(3) 0.3270(2) 0.0728(10) Uani 1 1 d . . . . .

loop_
_atom_site_aniso_label
_atom_site_aniso_U_11
_atom_site_aniso_U_22
_atom_site_aniso_U_33
_atom_site_aniso_U_23
_atom_site_aniso_U_13
_atom_site_aniso_U_12
C1 0.101(6) 0.104(7) 0.134(7) -0.012(6) 0.022(6) -0.051(5)
C2 0.071(4) 0.080(5) 0.070(3) 0.003(3) 0.019(3) -0.021(3)
C3 0.060(4) 0.103(7) 0.132(7) 0.019(5) 0.035(4) -0.002(4)
C4 0.064(4) 0.129(8) 0.103(5) 0.035(5) 0.040(4) 0.039(5)
C5 0.113(6) 0.158(8) 0.171(8) 0.016(7) 0.053(6) 0.024(6)
C6 0.225(11) 0.045(4) 0.099(6) 0.008(4) 0.073(7) -0.017(5)
C7 0.131(5) 0.036(3) 0.072(3) 0.001(3) 0.049(3) -0.008(3)
C8 0.177(10) 0.032(4) 0.073(5) 0.000 0.059(6) 0.000
C9 0.082(4) 0.062(4) 0.064(3) 0.007(3) 0.033(3) 0.001(3)
C10 0.078(4) 0.047(3) 0.097(4) 0.016(3) 0.037(3) -0.002(3)
C11 0.074(4) 0.072(4) 0.087(4) 0.025(4) 0.030(3) -0.011(3)
C12 0.089(5) 0.149(6) 0.084(4) -0.004(5) 0.048(4) -0.013(5)
Dy1 0.0670(3) 0.0321(2) 0.0609(3) 0.000 0.02979(19) 0.000
F1 0.163(7) 0.079(4) 0.171(7) 0.026(4) 0.011(5) -0.038(4)
F2 0.112(5) 0.171(7) 0.241(10) -0.002(7) 0.029(6) -0.082(5)
F3 0.244(11) 0.123(6) 0.161(7) -0.066(6) 0.068(7) -0.061(7)
F4 0.100(6) 0.233(10) 0.266(14) 0.036(11) 0.095(8) 0.052(6)
F5 0.169(9) 0.186(11) 0.302(14) -0.027(10) 0.126(9) 0.067(8)
F6 0.190(11) 0.193(12) 0.236(12) 0.106(10) 0.073(9) 0.112(9)
F7 0.234(10) 0.049(3) 0.115(5) 0.002(3) 0.084(6) -0.044(4)
F8 0.264(10) 0.108(6) 0.082(4) 0.020(4) 0.054(5) 0.001(6)
F9 0.290(10) 0.091(5) 0.159(8) 0.020(5) 0.162(8) -0.010(6)
F1' 0.101(15) 0.065(14) 0.14(2) -0.017(14) 0.035(14) -0.025(12)
F2' 0.19(3) 0.15(2) 0.16(2) 0.025(16) 0.080(18) -0.027(18)
F3' 0.124(19) 0.123(19) 0.094(16) -0.016(14) 0.011(13) -0.025(16)
F4' 0.21(2) 0.25(2) 0.24(2) -0.031(16) 0.145(17) 0.056(16)
F5' 0.138(14) 0.139(15) 0.20(2) 0.000(14) 0.035(13) 0.079(11)
F6' 0.134(15) 0.176(19) 0.193(18) 0.015(15) 0.036(12) 0.073(13)
F7' 0.142(18) 0.058(13) 0.109(15) 0.023(10) 0.056(13) -0.023(11)
F8' 0.20(2) 0.100(16) 0.079(12) -0.008(10) 0.088(13) -0.039(14)
F9' 0.18(2) 0.18(2) 0.130(19) 0.017(15) 0.081(15) -0.055(15)
N1 0.080(3) 0.045(2) 0.064(3) 0.006(2) 0.033(2) -0.005(2)
N2 0.059(3) 0.091(4) 0.053(2) 0.004(2) 0.023(2) -0.013(2)
O1 0.063(2) 0.055(2) 0.073(2) -0.0059(18) 0.0224(17) -0.0077(17)
O2 0.077(3) 0.068(3) 0.100(3) 0.020(2) 0.041(2) 0.027(2)
O3 0.124(3) 0.0346(19) 0.075(2) -0.0013(17) 0.056(2) -0.0035(19)

loop_
_atom_type_symbol
_atom_type_description
_atom_type_scat_dispersion_real
_atom_type_scat_dispersion_imag
_atom_type_scat_source
C C 0.0030 0.0020 'International Tables Vol C Tables 4.2.6.8 and 6.1.1.4'
H H 0.0000 0.0000 'International Tables Vol C Tables 4.2.6.8 and 6.1.1.4'
Dy Dy -0.1890 4.4100 'International Tables Vol C Tables 4.2.6.8 and 6.1.1.4'
F F 0.0170 0.0100 'International Tables Vol C Tables 4.2.6.8 and 6.1.1.4'
N N 0.0060 0.0030 'International Tables Vol C Tables 4.2.6.8 and 6.1.1.4'
O O 0.0110 0.0060 'International Tables Vol C Tables 4.2.6.8 and 6.1.1.4'

loop_
_geom_angle_atom_site_label_1
_geom_angle_atom_site_label_2
_geom_angle_atom_site_label_3
_geom_angle
_geom_angle_site_symmetry_1
_geom_angle_site_symmetry_3
F1 C1 C2 112.3(6) . .
F1 C1 F2 106.9(7) . .
F1 C1 F3 108.4(8) . .
F2 C1 C2 111.4(7) . .
F3 C1 C2 110.7(7) . .
F3 C1 F2 106.9(6) . .
F1' C1 C2 114.4(12) . .
F2' C1 C2 113.9(17) . .
F2' C1 F1' 105.2(10) . .
F3' C1 C2 111.5(15) . .
F3' C1 F1' 105.3(10) . .
F3' C1 F2' 105.8(10) . .
C3 C2 C1 119.3(6) . .
O1 C2 C1 113.6(6) . .
O1 C2 C3 127.2(6) . .
C2 C3 H3 119.3 . .
C4 C3 C2 121.4(7) . .
C4 C3 H3 119.3 . .
C3 C4 C5 119.4(8) . .
O2 C4 C3 128.0(7) . .
O2 C4 C5 112.5(8) . .
F4 C5 C4 112.8(8) . .
F5 C5 C4 112.1(8) . .
F5 C5 F4 106.3(8) . .
F6 C5 C4 110.0(8) . .
F6 C5 F4 107.6(8) . .
F6 C5 F5 107.7(8) . .
F4' C5 C4 110.0(14) . .
F4' C5 F5' 107.8(10) . .
F4' C5 F6' 108.2(10) . .
F5' C5 C4 114.6(12) . .
F5' C5 F6' 107.4(9) . .
F6' C5 C4 108.6(12) . .
F7 C6 C7 116.5(6) . .
F7 C6 F8 106.9(7) . .
F8 C6 C7 109.1(7) . .
F9 C6 C7 113.7(6) . .
F9 C6 F7 106.2(7) . .
F9 C6 F8 103.5(6) . .
F7' C6 C7 110.7(12) . .
F7' C6 F9' 106.1(9) . .
F8' C6 C7 119.9(11) . .
F8' C6 F7' 108.9(10) . .
F8' C6 F9' 107.7(9) . .
F9' C6 C7 102.5(13) . .
C8 C7 C6 117.9(5) . .
O3 C7 C6 113.7(5) . .
O3 C7 C8 128.4(6) . .
C7 C8 C7 122.3(8) 2 .
C7 C8 H8 118.9 2 .
C7 C8 H8 118.9 . .
N1 C9 H9 124.0 . .
N1 C9 N2 112.1(5) . .
N2 C9 H9 124.0 . .
C11 C10 H10 125.3 . .
C11 C10 N1 109.3(6) . .
N1 C10 H10 125.3 . .
C10 C11 H11 126.6 . .
C10 C11 N2 106.7(5) . .
N2 C11 H11 126.6 . .
H12A C12 H12B 109.5 . .
H12A C12 H12C 109.5 . .
H12B C12 H12C 109.5 . .
N2 C12 H12A 109.5 . .
N2 C12 H12B 109.5 . .
N2 C12 H12C 109.5 . .
N1 Dy1 N1 141.7(2) 2 .
O1 Dy1 N1 74.51(14) . 2
O1 Dy1 N1 75.96(14) 2 2
O1 Dy1 N1 74.51(14) 2 .
O1 Dy1 N1 75.96(14) . .
O1 Dy1 O1 78.12(18) 2 .
O2 Dy1 N1 110.32(15) 2 .
O2 Dy1 N1 82.12(15) . .
O2 Dy1 N1 110.31(15) . 2
O2 Dy1 N1 82.12(15) 2 2
O2 Dy1 O1 71.17(14) 2 2
O2 Dy1 O1 145.06(15) . 2
O2 Dy1 O1 71.17(14) . .
O2 Dy1 O1 145.06(15) 2 .
O2 Dy1 O2 142.7(2) . 2
O2 Dy1 O3 75.70(15) 2 .
O2 Dy1 O3 74.69(15) 2 2
O2 Dy1 O3 74.68(15) . .
O2 Dy1 O3 75.70(15) . 2
O3 Dy1 N1 143.80(14) . .
O3 Dy1 N1 73.57(13) . 2
O3 Dy1 N1 143.80(14) 2 2
O3 Dy1 N1 73.57(13) 2 .
O3 Dy1 O1 120.30(13) 2 2
O3 Dy1 O1 137.37(14) 2 .
O3 Dy1 O1 120.30(13) . .
O3 Dy1 O1 137.37(14) . 2
O3 Dy1 O3 74.00(17) . 2
C9 N1 C10 104.5(5) . .
C9 N1 Dy1 129.0(4) . .
C10 N1 Dy1 125.9(4) . .
C9 N2 C11 107.4(5) . .
C9 N2 C12 126.0(6) . .
C11 N2 C12 126.6(6) . .
C2 O1 Dy1 134.4(4) . .
C4 O2 Dy1 134.0(4) . .
C7 O3 Dy1 133.4(3) . .

loop_
_geom_bond_atom_site_label_1
_geom_bond_atom_site_label_2
_geom_bond_distance
_geom_bond_site_symmetry_2
C1 C2 1.511(10) .
C1 F1 1.308(7) .
C1 F2 1.333(7) .
C1 F3 1.317(7) .
C1 F1' 1.343(10) .
C1 F2' 1.335(10) .
C1 F3' 1.332(10) .
C2 C3 1.368(10) .
C2 O1 1.250(6) .
C3 H3 0.9300 .
C3 C4 1.349(10) .
C4 C5 1.521(10) .
C4 O2 1.257(9) .
C5 F4 1.334(8) .
C5 F5 1.329(9) .
C5 F6 1.321(8) .
C5 F4' 1.317(9) .
C5 F5' 1.323(9) .
C5 F6' 1.330(9) .
C6 C7 1.511(8) .
C6 F7 1.328(7) .
C6 F8 1.356(8) .
C6 F9 1.324(7) .
C6 F7' 1.335(9) .
C6 F8' 1.287(9) .
C6 F9' 1.346(9) .
C7 C8 1.377(7) .
C7 O3 1.238(6) .
C8 C7 1.377(7) 2
C8 H8 0.9300 .
C9 H9 0.9300 .
C9 N1 1.305(8) .
C9 N2 1.329(7) .
C10 H10 0.9300 .
C10 C11 1.340(8) .
C10 N1 1.383(6) .
C11 H11 0.9300 .
C11 N2 1.344(8) .
C12 H12A 0.9600 .
C12 H12B 0.9600 .
C12 H12C 0.9600 .
C12 N2 1.463(9) .
Dy1 N1 2.467(4) 2
Dy1 N1 2.467(4) .
Dy1 O1 2.358(4) .
Dy1 O1 2.358(4) 2
Dy1 O2 2.346(4) 2
Dy1 O2 2.346(4) .
Dy1 O3 2.347(3) .
Dy1 O3 2.347(3) 2

loop_
_geom_torsion_atom_site_label_1
_geom_torsion_atom_site_label_2
_geom_torsion_atom_site_label_3
_geom_torsion_atom_site_label_4
_geom_torsion
_geom_torsion_site_symmetry_4
C1 C2 C3 C4 173.2(8) .
C1 C2 O1 Dy1 169.0(4) .
C2 C3 C4 C5 -174.8(7) .
C2 C3 C4 O2 5.2(15) .
C3 C2 O1 Dy1 -11.9(10) .
C3 C4 C5 F4 -15.6(14) .
C3 C4 C5 F5 -135.6(13) .
C3 C4 C5 F6 104.6(14) .
C3 C4 C5 F4' -76(2) .
C3 C4 C5 F5' 162.0(19) .
C3 C4 C5 F6' 42(2) .
C3 C4 O2 Dy1 13.3(13) .
C5 C4 O2 Dy1 -166.7(5) .
C6 C7 C8 C7 178.8(7) 2
C6 C7 O3 Dy1 -177.1(4) .
C8 C7 O3 Dy1 3.4(10) .
C10 C11 N2 C9 0.7(7) .
C10 C11 N2 C12 -178.9(6) .
C11 C10 N1 C9 -0.3(6) .
C11 C10 N1 Dy1 172.2(4) .
F1 C1 C2 C3 127.6(9) .
F1 C1 C2 O1 -53.2(9) .
F2 C1 C2 C3 7.8(11) .
F2 C1 C2 O1 -173.0(7) .
F3 C1 C2 C3 -111.1(10) .
F3 C1 C2 O1 68.2(9) .
F7 C6 C7 C8 -17.3(11) .
F7 C6 C7 O3 163.3(8) .
F8 C6 C7 C8 103.8(8) .
F8 C6 C7 O3 -75.7(8) .
F9 C6 C7 C8 -141.3(7) .
F9 C6 C7 O3 39.2(10) .
F1' C1 C2 C3 -174(2) .
F1' C1 C2 O1 6(2) .
F2' C1 C2 C3 65(2) .
F2' C1 C2 O1 -115(2) .
F3' C1 C2 C3 -54(2) .
F3' C1 C2 O1 125(2) .
F7' C6 C7 C8 24.1(16) .
F7' C6 C7 O3 -155.4(15) .
F8' C6 C7 C8 152.2(18) .
F8' C6 C7 O3 -27(2) .
F9' C6 C7 C8 -88.7(17) .
F9' C6 C7 O3 91.9(17) .
N1 C9 N2 C11 -1.0(7) .
N1 C9 N2 C12 178.7(6) .
N1 C10 C11 N2 -0.3(7) .
N2 C9 N1 C10 0.8(7) .
N2 C9 N1 Dy1 -171.4(3) .
O1 C2 C3 C4 -5.9(14) .
O2 C4 C5 F4 164.4(11) .
O2 C4 C5 F5 44.4(13) .
O2 C4 C5 F6 -75.4(13) .
O2 C4 C5 F4' 104(2) .
O2 C4 C5 F5' -18(2) .
O2 C4 C5 F6' -138(2) .
O3 C7 C8 C7 -1.8(5) 2
